data_7131769
loop_
_publ_author_name
'Tr\"oster, Tobias'
'Endres, Franziska'
'Arrowsmith, Merle'
'Endres, Lukas'
'Fantuzzi, Felipe'
'Braunschweig, Holger'

_publ_section_title
;
 Dibenzoberylloles: antiaromatic s-block fluorene analogues
;
_journal_name_full 'Chemical Communications'
_journal_paper_doi 10.1039/D3CC02736H
_journal_year 2023
_chemical_formula_moiety 'C32 H39 Be N '
_chemical_formula_sum 'C32 H39 Be N'
_chemical_formula_weight 446.65
_chemical_name_common ToTr018_ToTr
_chemical_properties_physical Air-sensitive,Moisture-sensitive,Heat-sensitive
_space_group_crystal_system monoclinic
_space_group_IT_number 14
_space_group_name_Hall '-P 2yn'
_space_group_name_H-M_alt 'P 1 21/n 1'
_atom_sites_solution_hydrogens geom
_atom_sites_solution_primary dual
_atom_sites_solution_secondary difmap
_audit_creation_method 'CIF-fill 1.2l (K.Radacki 2005-20)'
_audit_update_record
;
2023-03-31 deposited with the CCDC.	2023-06-28 downloaded from the CCDC.
;
_cell_angle_alpha 90
_cell_angle_beta 109.446(7)
_cell_angle_gamma 90
_cell_formula_units_Z 4
_cell_length_a 9.619(4)
_cell_length_b 22.075(5)
_cell_length_c 13.102(5)
_cell_measurement_reflns_used 9980
_cell_measurement_temperature 100.(2)
_cell_measurement_theta_max 26.4162
_cell_measurement_theta_min 2.2994
_cell_volume 2623.4(16)
_computing_cell_refinement 'SAINT V8.40A (Bruker Nano, Inc., 2019)'
_computing_data_collection 'Apex3 v2019.1-0'
_computing_data_reduction 'SAINT V8.40A (Bruker Nano, Inc., 2019)'
_computing_molecular_graphics 'ShelXLe (Huebschle et all, 2011)'
_computing_publication_material 'ShelXLe (Huebschle et all, 2011)'
_computing_structure_refinement 'SHELXL-2018/3 (Sheldrick, 2018)'
_computing_structure_solution 'SHELXT 2014/5 (Sheldrick, 2014)'
_diffrn_ambient_temperature 100.(2)
_diffrn_detector_area_resol_mean 7.3910
_diffrn_measured_fraction_theta_full 0.998
_diffrn_measured_fraction_theta_max 0.998
_diffrn_measurement_device_type 'Bruker D8-Quest with Photon2'
_diffrn_measurement_method '\w and \f scans'
_diffrn_radiation_monochromator 'mirror optics'
_diffrn_radiation_type 'Mo K\a'
_diffrn_radiation_wavelength 0.71073
_diffrn_reflns_av_R_equivalents 0.0311
_diffrn_reflns_av_unetI/netI 0.0219
_diffrn_reflns_limit_h_max 12
_diffrn_reflns_limit_h_min -12
_diffrn_reflns_limit_k_max 26
_diffrn_reflns_limit_k_min -27
_diffrn_reflns_limit_l_max 16
_diffrn_reflns_limit_l_min -16
_diffrn_reflns_number 26469
_diffrn_reflns_theta_full 26.43
_diffrn_reflns_theta_max 26.43
_diffrn_reflns_theta_min 2.47
_diffrn_source 'microfocus sealed X-ray tube'
_diffrn_source_type 'Incoatec I\ms'
_exptl_absorpt_coefficient_mu 0.063
_exptl_absorpt_correction_T_max 0.99
_exptl_absorpt_correction_T_min 0.87
_exptl_absorpt_correction_type multi-scan
_exptl_absorpt_process_details
;
SADABS-2016/2 - Bruker AXS area detector scaling and absorption correction
;
_exptl_crystal_colour 'clear colourless'
_exptl_crystal_density_diffrn 1.131
_exptl_crystal_density_method 'not measured'
_exptl_crystal_description needle
_exptl_crystal_F_000 968
_exptl_crystal_size_max 0.494
_exptl_crystal_size_mid 0.231
_exptl_crystal_size_min 0.223
_refine_diff_density_max 0.274
_refine_diff_density_min -0.207
_refine_ls_extinction_method none
_refine_ls_goodness_of_fit_ref 1.164
_refine_ls_hydrogen_treatment constr
_refine_ls_matrix_type full
_refine_ls_number_parameters 377
_refine_ls_number_reflns 5395
_refine_ls_number_restraints 270
_refine_ls_restrained_S_all 1.139
_refine_ls_R_factor_all 0.0599
_refine_ls_R_factor_gt 0.0516
_refine_ls_shift/su_max 0.000
_refine_ls_shift/su_mean 0.000
_refine_ls_structure_factor_coef Fsqd
_refine_ls_weighting_details 'w=1/[\s^2^(Fo^2^)+(0.0289P)^2^+1.7375P] where P=(Fo^2^+2Fc^2^)/3'
_refine_ls_weighting_scheme calc
_refine_ls_wR_factor_gt 0.1165
_refine_ls_wR_factor_ref 0.1207
_reflns_number_gt 4707
_reflns_number_total 5395
_reflns_threshold_expression 'I > 2\s(I)'
_cod_data_source_file d3cc02736h2.cif
_cod_data_source_block ToTr018_ToTr
_cod_depositor_comments
;
The following automatic conversions were performed:

data item '_exptl_absorpt_correction_type' value 'Multi-Scan' was
changed to 'multi-scan' in accordance with the
/home/data/users/saulius/crontab/automatic-downloads/rss-feeds/RSC/lib/dictionaries/cif_core.dic
dictionary named 'cif_core.dic' version 2.4.2 last updated on
2011-04-26.

Automatic conversion script
Id: cif_fix_values 8170 2020-07-09 18:12:32Z antanas 
;
_cod_original_cell_volume 2623.4(15)
_cod_database_code 7131769
_shelx_shelxl_version_number 2018/3

loop_
_space_group_symop_operation_xyz
'x, y, z'
'-x+1/2, y+1/2, -z+1/2'
'-x, -y, -z'
'x-1/2, -y-1/2, z-1/2'

loop_
_atom_site_type_symbol
_atom_site_label
_atom_site_fract_x
_atom_site_fract_y
_atom_site_fract_z
_atom_site_U_iso_or_equiv
_atom_site_adp_type
_atom_site_calc_flag
_atom_site_refinement_flags_adp
_atom_site_refinement_flags_occupancy
_atom_site_refinement_flags_posn
_atom_site_occupancy
_atom_site_disorder_assembly
_atom_site_disorder_group
C C1_1 0.68254(17) 0.80518(7) 0.60137(13) 0.0231(3) Uani d . . . 1.0 . .
Be Be1_1 0.5571(2) 0.76839(9) 0.65147(16) 0.0229(4) Uani d . . . 1.0 . .
C C2_1 0.81143(19) 0.79044(8) 0.58060(15) 0.0318(4) Uani d . . . 1.0 . .
H H2_1 0.843829 0.749512 0.588768 0.038 Uiso calc U . R 1.0 . .
C C3_1 0.8945(2) 0.83317(9) 0.54843(17) 0.0378(4) Uani d . . . 1.0 . .
H H3_1 0.982499 0.821444 0.535977 0.045 Uiso calc U . R 1.0 . .
C C4_1 0.8484(2) 0.89278(8) 0.53463(15) 0.0333(4) Uani d . . . 1.0 . .
H H4_1 0.904351 0.922136 0.512107 0.04 Uiso calc U . R 1.0 . .
C C5_1 0.72037(18) 0.90975(8) 0.55369(13) 0.0264(3) Uani d . . . 1.0 . .
H H5_1 0.688249 0.950692 0.543808 0.032 Uiso calc U . R 1.0 . .
C C6_1 0.63883(17) 0.86666(7) 0.58737(12) 0.0201(3) Uani d . . . 1.0 . .
C C7_1 0.50462(17) 0.88073(7) 0.61525(12) 0.0203(3) Uani d . . . 1.0 . .
C C8_1 0.44333(18) 0.93848(7) 0.60679(12) 0.0237(3) Uani d . . . 1.0 . .
H H8_1 0.485576 0.971071 0.579884 0.028 Uiso calc U . R 1.0 . .
C C9_1 0.3203(2) 0.94834(8) 0.63777(14) 0.0301(4) Uani d . . . 1.0 . .
H H9_1 0.276255 0.987355 0.629828 0.036 Uiso calc U . R 1.0 . .
C C10_1 0.2625(2) 0.90132(9) 0.68003(16) 0.0352(4) Uani d . . . 1.0 . .
H H10_1 0.179973 0.908087 0.703058 0.042 Uiso calc U . R 1.0 . .
C C11_1 0.3253(2) 0.84372(8) 0.68896(15) 0.0314(4) Uani d . . . 1.0 . .
H H11_1 0.284773 0.812031 0.719303 0.038 Uiso calc U . R 1.0 . .
C C12_1 0.44508(17) 0.83078(7) 0.65519(12) 0.0228(3) Uani d . . . 1.0 . .
C C1_2 0.58548(17) 0.69529(7) 0.71375(12) 0.0214(3) Uani d . . . 1.0 . .
N N1_2 0.53593(14) 0.64092(6) 0.68590(10) 0.0189(3) Uani d . . . 1.0 . .
C C2_2 0.671(2) 0.7008(9) 0.8395(15) 0.027(3) Uani d U P . 0.163(7) A 1
C C3_2 0.657(3) 0.6329(16) 0.871(3) 0.0259(8) Uani d U P . 0.163(7) A 1
H H3A_2 0.574006 0.629055 0.899033 0.031 Uiso calc U P R 0.163(7) A 1
H H3AB_2 0.748547 0.621002 0.929741 0.031 Uiso calc U P R 0.163(7) A 1
C C4_2 0.630(3) 0.5850(13) 0.764(3) 0.022(3) Uani d U P . 0.163(7) A 1
C C5_2 0.8231(17) 0.7210(7) 0.8533(13) 0.043(3) Uani d U P . 0.163(7) A 1
H H5A_2 0.888912 0.709192 0.925272 0.065 Uiso calc U P R 0.163(7) A 1
H H5B_2 0.824541 0.765148 0.845937 0.065 Uiso calc U P R 0.163(7) A 1
H H5C_2 0.85635 0.702007 0.79788 0.065 Uiso calc U P R 0.163(7) A 1
C C6_2 0.592(2) 0.7414(6) 0.8958(11) 0.040(3) Uani d U P . 0.163(7) A 1
H H6A_2 0.638607 0.737648 0.974375 0.06 Uiso calc U P R 0.163(7) A 1
H H6B_2 0.488285 0.729222 0.875271 0.06 Uiso calc U P R 0.163(7) A 1
H H6C_2 0.597955 0.783546 0.874178 0.06 Uiso calc U P R 0.163(7) A 1
C C7_2 0.759(2) 0.5712(9) 0.7403(15) 0.037(3) Uani d U P . 0.163(7) A 1
H H7A_2 0.822118 0.544977 0.797221 0.055 Uiso calc U P R 0.163(7) A 1
H H7B_2 0.811265 0.608714 0.736856 0.055 Uiso calc U P R 0.163(7) A 1
H H7C_2 0.732119 0.550226 0.670537 0.055 Uiso calc U P R 0.163(7) A 1
C C8_2 0.524(2) 0.5404(11) 0.7661(18) 0.036(4) Uani d U P . 0.163(7) A 1
H H8A_2 0.573439 0.507852 0.815899 0.054 Uiso calc U P R 0.163(7) A 1
H H8B_2 0.478563 0.523742 0.693268 0.054 Uiso calc U P R 0.163(7) A 1
H H8C_2 0.448474 0.558937 0.790648 0.054 Uiso calc U P R 0.163(7) A 1
C C2_12 0.7048(4) 0.69131(15) 0.8243(3) 0.0252(7) Uani d U P . 0.837(7) A 2
C C3_12 0.6850(5) 0.6285(3) 0.8676(5) 0.0259(8) Uani d U P . 0.837(7) A 2
H H3A_12 0.781927 0.610232 0.907393 0.031 Uiso calc U P R 0.837(7) A 2
H H3AB_12 0.626439 0.631286 0.916847 0.031 Uiso calc U P R 0.837(7) A 2
C C4_12 0.6053(5) 0.5916(2) 0.7694(5) 0.0193(8) Uani d U P . 0.837(7) A 2
C C5_12 0.8582(3) 0.69854(14) 0.8122(2) 0.0377(8) Uani d U P . 0.837(7) A 2
H H5A_12 0.934784 0.692581 0.882664 0.057 Uiso calc U P R 0.837(7) A 2
H H5B_12 0.867123 0.739274 0.78528 0.057 Uiso calc U P R 0.837(7) A 2
H H5C_12 0.869923 0.668341 0.760815 0.057 Uiso calc U P R 0.837(7) A 2
C C6_12 0.6824(4) 0.74236(11) 0.89652(19) 0.0389(8) Uani d U P . 0.837(7) A 2
H H6A_12 0.752804 0.737583 0.969902 0.058 Uiso calc U P R 0.837(7) A 2
H H6B_12 0.581671 0.740631 0.898774 0.058 Uiso calc U P R 0.837(7) A 2
H H6C_12 0.698477 0.781543 0.867075 0.058 Uiso calc U P R 0.837(7) A 2
C C7_12 0.7085(4) 0.55302(14) 0.7274(2) 0.0290(6) Uani d U P . 0.837(7) A 2
H H7A_12 0.757591 0.522457 0.781643 0.043 Uiso calc U P R 0.837(7) A 2
H H7B_12 0.78274 0.579197 0.713782 0.043 Uiso calc U P R 0.837(7) A 2
H H7C_12 0.650658 0.532862 0.659945 0.043 Uiso calc U P R 0.837(7) A 2
C C8_12 0.4927(4) 0.54773(18) 0.7885(3) 0.0276(7) Uani d U P . 0.837(7) A 2
H H8A_12 0.544788 0.51542 0.837692 0.041 Uiso calc U P R 0.837(7) A 2
H H8B_12 0.43252 0.530019 0.71929 0.041 Uiso calc U P R 0.837(7) A 2
H H8C_12 0.429013 0.569722 0.820602 0.041 Uiso calc U P R 0.837(7) A 2
C C1_3 0.42522(17) 0.62555(7) 0.58222(12) 0.0210(3) Uani d . . . 1.0 . .
C C2_3 0.46822(18) 0.61621(7) 0.49093(13) 0.0245(3) Uani d . . . 1.0 . .
C C3_3 0.3579(2) 0.59861(8) 0.39531(14) 0.0314(4) Uani d . . . 1.0 . .
H H3_3 0.383038 0.592246 0.331891 0.038 Uiso calc U . R 1.0 . .
C C4_3 0.2143(2) 0.59027(8) 0.39057(14) 0.0337(4) Uani d . . . 1.0 . .
H H4_3 0.142449 0.576965 0.325227 0.04 Uiso calc U . R 1.0 . .
C C5_3 0.17444(19) 0.60125(7) 0.48088(14) 0.0306(4) Uani d . . . 1.0 . .
H H5_3 0.0745 0.596222 0.47644 0.037 Uiso calc U . R 1.0 . .
C C6_3 0.27802(18) 0.61956(7) 0.57832(13) 0.0243(3) Uani d . . . 1.0 . .
C C7_3 0.6260(2) 0.67684(8) 0.40970(14) 0.0335(4) Uani d . . . 1.0 . .
H H7A_3 0.72708 0.682583 0.409874 0.05 Uiso calc U . R 1.0 . .
H H7B_3 0.59087 0.71439 0.432768 0.05 Uiso calc U . R 1.0 . .
H H7C_3 0.561878 0.66632 0.33648 0.05 Uiso calc U . R 1.0 . .
C C8_3 0.62296(19) 0.62557(8) 0.48786(13) 0.0273(4) Uani d . . . 1.0 . .
H H8_3 0.688319 0.637225 0.562076 0.033 Uiso calc U . R 1.0 . .
C C9_3 0.6848(2) 0.56760(9) 0.45442(15) 0.0379(4) Uani d . . . 1.0 . .
H H9A_3 0.787941 0.574126 0.460279 0.057 Uiso calc U . R 1.0 . .
H H9B_3 0.62706 0.557403 0.379461 0.057 Uiso calc U . R 1.0 . .
H H9C_3 0.678826 0.534255 0.502177 0.057 Uiso calc U . R 1.0 . .
C C10_3 0.1418(2) 0.69621(9) 0.64689(18) 0.0412(5) Uani d . . . 1.0 . .
H H10A_3 0.111353 0.707935 0.708466 0.062 Uiso calc U . R 1.0 . .
H H10B_3 0.054353 0.691713 0.582217 0.062 Uiso calc U . R 1.0 . .
H H10C_3 0.206223 0.727561 0.634119 0.062 Uiso calc U . R 1.0 . .
C C12_3 0.22493(19) 0.63609(8) 0.67164(15) 0.0297(4) Uani d . . . 1.0 . .
H H12_3 0.313171 0.641491 0.738059 0.036 Uiso calc U . R 1.0 . .
C C13_3 0.1258(2) 0.58740(10) 0.69499(18) 0.0441(5) Uani d . . . 1.0 . .
H H13A_3 0.110339 0.596537 0.763605 0.066 Uiso calc U . R 1.0 . .
H H13B_3 0.173244 0.547707 0.699894 0.066 Uiso calc U . R 1.0 . .
H H13C_3 0.030615 0.586852 0.636384 0.066 Uiso calc U . R 1.0 . .

loop_
_atom_site_aniso_label
_atom_site_aniso_U_11
_atom_site_aniso_U_22
_atom_site_aniso_U_33
_atom_site_aniso_U_12
_atom_site_aniso_U_13
_atom_site_aniso_U_23
C1_1 0.0230(8) 0.0213(8) 0.0229(8) -0.0009(6) 0.0051(6) 0.0006(6)
Be1_1 0.0261(10) 0.0209(10) 0.0199(9) -0.0024(8) 0.0054(8) 0.0013(8)
C2_1 0.0264(9) 0.0253(9) 0.0439(10) 0.0030(7) 0.0119(8) 0.0014(8)
C3_1 0.0277(9) 0.0389(10) 0.0525(12) -0.0004(8) 0.0210(9) -0.0018(9)
C4_1 0.0324(9) 0.0323(9) 0.0391(10) -0.0080(7) 0.0171(8) 0.0006(8)
C5_1 0.0302(9) 0.0228(8) 0.0260(8) -0.0019(7) 0.0091(7) 0.0017(6)
C6_1 0.0208(7) 0.0213(7) 0.0159(7) -0.0015(6) 0.0031(6) -0.0003(6)
C7_1 0.0220(7) 0.0218(8) 0.0138(7) -0.0009(6) 0.0015(6) -0.0018(6)
C8_1 0.0286(8) 0.0214(8) 0.0184(7) 0.0006(6) 0.0044(6) -0.0014(6)
C9_1 0.0340(9) 0.0276(9) 0.0280(9) 0.0063(7) 0.0092(7) -0.0068(7)
C10_1 0.0342(10) 0.0392(10) 0.0388(10) 0.0014(8) 0.0207(8) -0.0110(8)
C11_1 0.0367(10) 0.0296(9) 0.0346(9) -0.0059(7) 0.0207(8) -0.0063(7)
C12_1 0.0263(8) 0.0225(8) 0.0194(7) -0.0018(6) 0.0071(6) -0.0026(6)
C1_2 0.0223(8) 0.0224(8) 0.0204(7) -0.0016(6) 0.0084(6) 0.0002(6)
N1_2 0.0205(6) 0.0176(6) 0.0167(6) 0.0019(5) 0.0038(5) 0.0016(5)
C2_2 0.036(5) 0.023(4) 0.017(4) -0.001(4) 0.004(4) -0.001(4)
C3_2 0.031(2) 0.0233(13) 0.0190(9) -0.0004(14) 0.0019(14) 0.0026(8)
C4_2 0.028(5) 0.020(5) 0.014(4) 0.003(4) 0.000(4) 0.008(4)
C5_2 0.047(6) 0.039(6) 0.036(6) -0.007(5) 0.001(5) 0.004(5)
C6_2 0.067(8) 0.032(5) 0.019(5) 0.003(6) 0.010(6) -0.006(4)
C7_2 0.034(7) 0.041(8) 0.033(6) 0.014(6) 0.006(6) 0.016(6)
C8_2 0.040(8) 0.034(7) 0.030(8) 0.005(6) 0.005(6) 0.013(6)
C2_12 0.0341(16) 0.0179(13) 0.0184(12) -0.0009(10) 0.0019(10) -0.0014(9)
C3_12 0.031(2) 0.0233(13) 0.0190(9) -0.0004(14) 0.0019(14) 0.0026(8)
C4_12 0.0196(16) 0.0181(15) 0.0181(11) 0.0081(10) 0.0037(10) 0.0028(10)
C5_12 0.0248(11) 0.0377(15) 0.0380(15) -0.0074(10) -0.0065(10) 0.0114(12)
C6_12 0.063(2) 0.0243(11) 0.0210(11) -0.0004(12) 0.0025(12) -0.0032(9)
C7_12 0.0314(16) 0.0274(15) 0.0263(12) 0.0099(11) 0.0070(12) 0.0059(11)
C8_12 0.0307(16) 0.0223(13) 0.0259(17) -0.0020(11) 0.0042(11) 0.0076(11)
C1_3 0.0242(8) 0.0151(7) 0.0189(7) 0.0016(6) 0.0010(6) 0.0016(6)
C2_3 0.0315(9) 0.0181(7) 0.0202(8) 0.0058(6) 0.0035(7) 0.0010(6)
C3_3 0.0439(10) 0.0245(8) 0.0198(8) 0.0054(7) 0.0024(7) -0.0001(7)
C4_3 0.0387(10) 0.0218(8) 0.0260(9) 0.0008(7) -0.0090(7) 0.0013(7)
C5_3 0.0259(8) 0.0224(8) 0.0338(9) -0.0009(6) -0.0031(7) 0.0067(7)
C6_3 0.0249(8) 0.0166(7) 0.0276(8) -0.0003(6) 0.0037(7) 0.0056(6)
C7_3 0.0421(10) 0.0328(10) 0.0275(9) 0.0058(8) 0.0141(8) 0.0017(7)
C8_3 0.0337(9) 0.0276(9) 0.0210(8) 0.0074(7) 0.0096(7) -0.0001(6)
C9_3 0.0500(12) 0.0347(10) 0.0321(10) 0.0151(9) 0.0179(9) 0.0005(8)
C10_3 0.0438(11) 0.0361(10) 0.0529(12) 0.0057(9) 0.0285(10) 0.0045(9)
C12_3 0.0242(8) 0.0322(9) 0.0326(9) -0.0027(7) 0.0093(7) 0.0059(7)
C13_3 0.0349(10) 0.0478(12) 0.0494(12) -0.0068(9) 0.0139(9) 0.0172(10)

loop_
_atom_type_symbol
_atom_type_description
_atom_type_scat_dispersion_real
_atom_type_scat_dispersion_imag
_atom_type_scat_source
C C 0.0033 0.0016 'International Tables Vol C Tables 4.2.6.8 and 6.1.1.4'
H H 0.0000 0.0000 'International Tables Vol C Tables 4.2.6.8 and 6.1.1.4'
Be Be 0.0005 0.0002 'International Tables Vol C Tables 4.2.6.8 and 6.1.1.4'
N N 0.0061 0.0033 'International Tables Vol C Tables 4.2.6.8 and 6.1.1.4'

loop_
_geom_angle_atom_site_label_1
_geom_angle_atom_site_label_2
_geom_angle_atom_site_label_3
_geom_angle_site_symmetry_1
_geom_angle_site_symmetry_3
_geom_angle
_geom_angle_publ_flag
C2_1 C1_1 C6_1 . . 116.36(15) ?
C2_1 C1_1 Be1_1 . . 137.14(15) ?
C6_1 C1_1 Be1_1 . . 106.32(13) ?
C1_1 Be1_1 C12_1 . . 98.74(13) ?
C1_1 Be1_1 C1_2 . . 124.69(14) ?
C12_1 Be1_1 C1_2 . . 134.11(15) ?
C3_1 C2_1 C1_1 . . 122.65(16) ?
C3_1 C2_1 H2_1 . . 118.7 ?
C1_1 C2_1 H2_1 . . 118.7 ?
C4_1 C3_1 C2_1 . . 119.66(17) ?
C4_1 C3_1 H3_1 . . 120.2 ?
C2_1 C3_1 H3_1 . . 120.2 ?
C3_1 C4_1 C5_1 . . 119.95(16) ?
C3_1 C4_1 H4_1 . . 120.0 ?
C5_1 C4_1 H4_1 . . 120.0 ?
C4_1 C5_1 C6_1 . . 119.95(16) ?
C4_1 C5_1 H5_1 . . 120.0 ?
C6_1 C5_1 H5_1 . . 120.0 ?
C5_1 C6_1 C1_1 . . 121.41(15) ?
C5_1 C6_1 C7_1 . . 124.13(14) ?
C1_1 C6_1 C7_1 . . 114.42(14) ?
C8_1 C7_1 C12_1 . . 121.86(15) ?
C8_1 C7_1 C6_1 . . 123.41(14) ?
C12_1 C7_1 C6_1 . . 114.70(14) ?
C9_1 C8_1 C7_1 . . 119.93(15) ?
C9_1 C8_1 H8_1 . . 120.0 ?
C7_1 C8_1 H8_1 . . 120.0 ?
C10_1 C9_1 C8_1 . . 119.74(16) ?
C10_1 C9_1 H9_1 . . 120.1 ?
C8_1 C9_1 H9_1 . . 120.1 ?
C9_1 C10_1 C11_1 . . 119.91(16) ?
C9_1 C10_1 H10_1 . . 120.0 ?
C11_1 C10_1 H10_1 . . 120.0 ?
C12_1 C11_1 C10_1 . . 122.71(16) ?
C12_1 C11_1 H11_1 . . 118.6 ?
C10_1 C11_1 H11_1 . . 118.6 ?
C11_1 C12_1 C7_1 . . 115.78(15) ?
C11_1 C12_1 Be1_1 . . 138.37(15) ?
C7_1 C12_1 Be1_1 . . 105.78(13) ?
N1_2 C1_2 C2_12 . . 107.71(17) ?
N1_2 C1_2 C2_2 . . 112.3(7) ?
N1_2 C1_2 Be1_1 . . 136.07(14) ?
C2_12 C1_2 Be1_1 . . 116.03(17) ?
C2_2 C1_2 Be1_1 . . 110.7(7) ?
C1_2 N1_2 C1_3 . . 124.21(13) ?
C1_2 N1_2 C4_12 . . 115.1(2) ?
C1_3 N1_2 C4_12 . . 120.6(2) ?
C1_2 N1_2 C4_2 . . 116.1(11) ?
C1_3 N1_2 C4_2 . . 118.5(11) ?
C5_2 C2_2 C6_2 . . 113.4(15) ?
C5_2 C2_2 C3_2 . . 114.8(16) ?
C6_2 C2_2 C3_2 . . 109.6(17) ?
C5_2 C2_2 C1_2 . . 107.5(12) ?
C6_2 C2_2 C1_2 . . 112.4(13) ?
C3_2 C2_2 C1_2 . . 98.1(16) ?
C2_2 C3_2 C4_2 . . 112.(2) ?
C2_2 C3_2 H3A_2 . . 109.2 ?
C4_2 C3_2 H3A_2 . . 109.2 ?
C2_2 C3_2 H3AB_2 . . 109.2 ?
C4_2 C3_2 H3AB_2 . . 109.2 ?
H3A_2 C3_2 H3AB_2 . . 107.9 ?
C7_2 C4_2 C8_2 . . 123.(2) ?
C7_2 C4_2 N1_2 . . 111.(2) ?
C8_2 C4_2 N1_2 . . 106.3(18) ?
C7_2 C4_2 C3_2 . . 114.(2) ?
C8_2 C4_2 C3_2 . . 109.(2) ?
N1_2 C4_2 C3_2 . . 87.1(18) ?
C2_2 C5_2 H5A_2 . . 109.5 ?
C2_2 C5_2 H5B_2 . . 109.5 ?
H5A_2 C5_2 H5B_2 . . 109.5 ?
C2_2 C5_2 H5C_2 . . 109.5 ?
H5A_2 C5_2 H5C_2 . . 109.5 ?
H5B_2 C5_2 H5C_2 . . 109.5 ?
C2_2 C6_2 H6A_2 . . 109.5 ?
C2_2 C6_2 H6B_2 . . 109.5 ?
H6A_2 C6_2 H6B_2 . . 109.5 ?
C2_2 C6_2 H6C_2 . . 109.5 ?
H6A_2 C6_2 H6C_2 . . 109.5 ?
H6B_2 C6_2 H6C_2 . . 109.5 ?
C4_2 C7_2 H7A_2 . . 109.5 ?
C4_2 C7_2 H7B_2 . . 109.5 ?
H7A_2 C7_2 H7B_2 . . 109.5 ?
C4_2 C7_2 H7C_2 . . 109.5 ?
H7A_2 C7_2 H7C_2 . . 109.5 ?
H7B_2 C7_2 H7C_2 . . 109.5 ?
C4_2 C8_2 H8A_2 . . 109.5 ?
C4_2 C8_2 H8B_2 . . 109.5 ?
H8A_2 C8_2 H8B_2 . . 109.5 ?
C4_2 C8_2 H8C_2 . . 109.5 ?
H8A_2 C8_2 H8C_2 . . 109.5 ?
H8B_2 C8_2 H8C_2 . . 109.5 ?
C1_2 C2_12 C6_12 . . 109.2(2) ?
C1_2 C2_12 C3_12 . . 104.9(3) ?
C6_12 C2_12 C3_12 . . 112.1(3) ?
C1_2 C2_12 C5_12 . . 109.8(2) ?
C6_12 C2_12 C5_12 . . 108.9(3) ?
C3_12 C2_12 C5_12 . . 111.8(2) ?
C4_12 C3_12 C2_12 . . 105.4(4) ?
C4_12 C3_12 H3A_12 . . 110.7 ?
C2_12 C3_12 H3A_12 . . 110.7 ?
C4_12 C3_12 H3AB_12 . . 110.7 ?
C2_12 C3_12 H3AB_12 . . 110.7 ?
H3A_12 C3_12 H3AB_12 . . 108.8 ?
C3_12 C4_12 N1_2 . . 101.8(4) ?
C3_12 C4_12 C8_12 . . 113.0(5) ?
N1_2 C4_12 C8_12 . . 113.7(3) ?
C3_12 C4_12 C7_12 . . 113.6(3) ?
N1_2 C4_12 C7_12 . . 108.5(4) ?
C8_12 C4_12 C7_12 . . 106.4(3) ?
C2_12 C5_12 H5A_12 . . 109.5 ?
C2_12 C5_12 H5B_12 . . 109.5 ?
H5A_12 C5_12 H5B_12 . . 109.5 ?
C2_12 C5_12 H5C_12 . . 109.5 ?
H5A_12 C5_12 H5C_12 . . 109.5 ?
H5B_12 C5_12 H5C_12 . . 109.5 ?
C2_12 C6_12 H6A_12 . . 109.5 ?
C2_12 C6_12 H6B_12 . . 109.5 ?
H6A_12 C6_12 H6B_12 . . 109.5 ?
C2_12 C6_12 H6C_12 . . 109.5 ?
H6A_12 C6_12 H6C_12 . . 109.5 ?
H6B_12 C6_12 H6C_12 . . 109.5 ?
C4_12 C7_12 H7A_12 . . 109.5 ?
C4_12 C7_12 H7B_12 . . 109.5 ?
H7A_12 C7_12 H7B_12 . . 109.5 ?
C4_12 C7_12 H7C_12 . . 109.5 ?
H7A_12 C7_12 H7C_12 . . 109.5 ?
H7B_12 C7_12 H7C_12 . . 109.5 ?
C4_12 C8_12 H8A_12 . . 109.5 ?
C4_12 C8_12 H8B_12 . . 109.5 ?
H8A_12 C8_12 H8B_12 . . 109.5 ?
C4_12 C8_12 H8C_12 . . 109.5 ?
H8A_12 C8_12 H8C_12 . . 109.5 ?
H8B_12 C8_12 H8C_12 . . 109.5 ?
C2_3 C1_3 C6_3 . . 122.25(14) ?
C2_3 C1_3 N1_2 . . 119.74(14) ?
C6_3 C1_3 N1_2 . . 118.00(14) ?
C3_3 C2_3 C1_3 . . 116.88(16) ?
C3_3 C2_3 C8_3 . . 118.18(15) ?
C1_3 C2_3 C8_3 . . 124.92(14) ?
C4_3 C3_3 C2_3 . . 121.91(17) ?
C4_3 C3_3 H3_3 . . 119.0 ?
C2_3 C3_3 H3_3 . . 119.0 ?
C3_3 C4_3 C5_3 . . 119.94(16) ?
C3_3 C4_3 H4_3 . . 120.0 ?
C5_3 C4_3 H4_3 . . 120.0 ?
C4_3 C5_3 C6_3 . . 121.24(17) ?
C4_3 C5_3 H5_3 . . 119.4 ?
C6_3 C5_3 H5_3 . . 119.4 ?
C5_3 C6_3 C1_3 . . 117.72(16) ?
C5_3 C6_3 C12_3 . . 118.58(16) ?
C1_3 C6_3 C12_3 . . 123.56(14) ?
C8_3 C7_3 H7A_3 . . 109.5 ?
C8_3 C7_3 H7B_3 . . 109.5 ?
H7A_3 C7_3 H7B_3 . . 109.5 ?
C8_3 C7_3 H7C_3 . . 109.5 ?
H7A_3 C7_3 H7C_3 . . 109.5 ?
H7B_3 C7_3 H7C_3 . . 109.5 ?
C2_3 C8_3 C7_3 . . 110.82(14) ?
C2_3 C8_3 C9_3 . . 111.77(15) ?
C7_3 C8_3 C9_3 . . 109.24(14) ?
C2_3 C8_3 H8_3 . . 108.3 ?
C7_3 C8_3 H8_3 . . 108.3 ?
C9_3 C8_3 H8_3 . . 108.3 ?
C8_3 C9_3 H9A_3 . . 109.5 ?
C8_3 C9_3 H9B_3 . . 109.5 ?
H9A_3 C9_3 H9B_3 . . 109.5 ?
C8_3 C9_3 H9C_3 . . 109.5 ?
H9A_3 C9_3 H9C_3 . . 109.5 ?
H9B_3 C9_3 H9C_3 . . 109.5 ?
C12_3 C10_3 H10A_3 . . 109.5 ?
C12_3 C10_3 H10B_3 . . 109.5 ?
H10A_3 C10_3 H10B_3 . . 109.5 ?
C12_3 C10_3 H10C_3 . . 109.5 ?
H10A_3 C10_3 H10C_3 . . 109.5 ?
H10B_3 C10_3 H10C_3 . . 109.5 ?
C6_3 C12_3 C10_3 . . 109.31(14) ?
C6_3 C12_3 C13_3 . . 112.97(16) ?
C10_3 C12_3 C13_3 . . 109.57(16) ?
C6_3 C12_3 H12_3 . . 108.3 ?
C10_3 C12_3 H12_3 . . 108.3 ?
C13_3 C12_3 H12_3 . . 108.3 ?
C12_3 C13_3 H13A_3 . . 109.5 ?
C12_3 C13_3 H13B_3 . . 109.5 ?
H13A_3 C13_3 H13B_3 . . 109.5 ?
C12_3 C13_3 H13C_3 . . 109.5 ?
H13A_3 C13_3 H13C_3 . . 109.5 ?
H13B_3 C13_3 H13C_3 . . 109.5 ?

loop_
_geom_bond_atom_site_label_1
_geom_bond_atom_site_label_2
_geom_bond_site_symmetry_2
_geom_bond_distance
_geom_bond_publ_flag
C1_1 C2_1 . 1.393(2) ?
C1_1 C6_1 . 1.415(2) ?
C1_1 Be1_1 . 1.753(3) ?
Be1_1 C12_1 . 1.759(3) ?
Be1_1 C1_2 . 1.788(3) ?
C2_1 C3_1 . 1.389(3) ?
C2_1 H2_1 . 0.95 ?
C3_1 C4_1 . 1.381(3) ?
C3_1 H3_1 . 0.95 ?
C4_1 C5_1 . 1.387(2) ?
C4_1 H4_1 . 0.95 ?
C5_1 C6_1 . 1.395(2) ?
C5_1 H5_1 . 0.95 ?
C6_1 C7_1 . 1.487(2) ?
C7_1 C8_1 . 1.393(2) ?
C7_1 C12_1 . 1.420(2) ?
C8_1 C9_1 . 1.390(2) ?
C8_1 H8_1 . 0.95 ?
C9_1 C10_1 . 1.378(3) ?
C9_1 H9_1 . 0.95 ?
C10_1 C11_1 . 1.396(3) ?
C10_1 H10_1 . 0.95 ?
C11_1 C12_1 . 1.394(2) ?
C11_1 H11_1 . 0.95 ?
C1_2 N1_2 . 1.298(2) ?
C1_2 C2_12 . 1.522(4) ?
C1_2 C2_2 . 1.582(19) ?
N1_2 C1_3 . 1.4598(19) ?
N1_2 C4_12 . 1.530(6) ?
N1_2 C4_2 . 1.66(3) ?
C2_2 C5_2 . 1.48(2) ?
C2_2 C6_2 . 1.52(2) ?
C2_2 C3_2 . 1.57(4) ?
C3_2 C4_2 . 1.71(5) ?
C3_2 H3A_2 . 0.99 ?
C3_2 H3AB_2 . 0.99 ?
C4_2 C7_2 . 1.40(3) ?
C4_2 C8_2 . 1.42(4) ?
C5_2 H5A_2 . 0.98 ?
C5_2 H5B_2 . 0.98 ?
C5_2 H5C_2 . 0.98 ?
C6_2 H6A_2 . 0.98 ?
C6_2 H6B_2 . 0.98 ?
C6_2 H6C_2 . 0.98 ?
C7_2 H7A_2 . 0.98 ?
C7_2 H7B_2 . 0.98 ?
C7_2 H7C_2 . 0.98 ?
C8_2 H8A_2 . 0.98 ?
C8_2 H8B_2 . 0.98 ?
C8_2 H8C_2 . 0.98 ?
C2_12 C6_12 . 1.532(4) ?
C2_12 C3_12 . 1.533(7) ?
C2_12 C5_12 . 1.544(4) ?
C3_12 C4_12 . 1.500(9) ?
C3_12 H3A_12 . 0.99 ?
C3_12 H3AB_12 . 0.99 ?
C4_12 C8_12 . 1.534(6) ?
C4_12 C7_12 . 1.542(4) ?
C5_12 H5A_12 . 0.98 ?
C5_12 H5B_12 . 0.98 ?
C5_12 H5C_12 . 0.98 ?
C6_12 H6A_12 . 0.98 ?
C6_12 H6B_12 . 0.98 ?
C6_12 H6C_12 . 0.98 ?
C7_12 H7A_12 . 0.98 ?
C7_12 H7B_12 . 0.98 ?
C7_12 H7C_12 . 0.98 ?
C8_12 H8A_12 . 0.98 ?
C8_12 H8B_12 . 0.98 ?
C8_12 H8C_12 . 0.98 ?
C1_3 C2_3 . 1.405(2) ?
C1_3 C6_3 . 1.406(2) ?
C2_3 C3_3 . 1.401(2) ?
C2_3 C8_3 . 1.516(2) ?
C3_3 C4_3 . 1.374(3) ?
C3_3 H3_3 . 0.95 ?
C4_3 C5_3 . 1.381(3) ?
C4_3 H4_3 . 0.95 ?
C5_3 C6_3 . 1.392(2) ?
C5_3 H5_3 . 0.95 ?
C6_3 C12_3 . 1.518(2) ?
C7_3 C8_3 . 1.533(2) ?
C7_3 H7A_3 . 0.98 ?
C7_3 H7B_3 . 0.98 ?
C7_3 H7C_3 . 0.98 ?
C8_3 C9_3 . 1.535(2) ?
C8_3 H8_3 . 1.0 ?
C9_3 H9A_3 . 0.98 ?
C9_3 H9B_3 . 0.98 ?
C9_3 H9C_3 . 0.98 ?
C10_3 C12_3 . 1.528(3) ?
C10_3 H10A_3 . 0.98 ?
C10_3 H10B_3 . 0.98 ?
C10_3 H10C_3 . 0.98 ?
C12_3 C13_3 . 1.533(2) ?
C12_3 H12_3 . 1.0 ?
C13_3 H13A_3 . 0.98 ?
C13_3 H13B_3 . 0.98 ?
C13_3 H13C_3 . 0.98 ?
